data_4501089
loop_
_publ_author_name
'Roy, Sandipan'
'Biradha, Kumar'

_publ_section_title
;
 Two-Component Supramolecular Organic Hosts as Colorimetric Indicators for
 Aromatic Guests: Visual Molecular Recognition via Cation&#x2212;\p
 Interactions
;
_journal_issue 9
_journal_name_full 'Crystal Growth &amp; Design'
_journal_page_first 4120
_journal_paper_doi 10.1021/cg200690c
_journal_volume 11
_journal_year 2011
_chemical_formula_sum 'C49 H38 N2 O18'
_chemical_formula_weight 942.81
_chemical_name_systematic
; 
 ? 
;
_space_group_IT_number 2
_symmetry_cell_setting triclinic
_symmetry_space_group_name_Hall '-P 1'
_symmetry_space_group_name_H-M 'P -1'
_atom_sites_solution_hydrogens geom
_atom_sites_solution_primary direct
_atom_sites_solution_secondary difmap
_audit_creation_method SHELXL-97
_cell_angle_alpha 116.417(2)
_cell_angle_beta 96.957(2)
_cell_angle_gamma 109.554(2)
_cell_formula_units_Z 2
_cell_length_a 12.7869(10)
_cell_length_b 14.4399(12)
_cell_length_c 14.8308(12)
_cell_measurement_reflns_used 6817
_cell_measurement_temperature 293(2)
_cell_measurement_theta_max 24.03
_cell_measurement_theta_min 1.75
_cell_volume 2189.5(3)
_computing_structure_refinement 'SHELXL-97 (Sheldrick, 1997)'
_computing_structure_solution 'SHELXS-97 (Sheldrick, 1990)'
_diffrn_ambient_temperature 293(2)
_diffrn_measured_fraction_theta_full 0.988
_diffrn_measured_fraction_theta_max 0.988
_diffrn_measurement_device_type 'Bruker CCD APEX 2'
_diffrn_measurement_method hemisphere
_diffrn_radiation_monochromator graphite
_diffrn_radiation_source 'fine-focus sealed tube'
_diffrn_radiation_type MoK\a
_diffrn_radiation_wavelength 0.71073
_diffrn_reflns_av_R_equivalents 0.0559
_diffrn_reflns_av_sigmaI/netI 0.0597
_diffrn_reflns_limit_h_max 14
_diffrn_reflns_limit_h_min -14
_diffrn_reflns_limit_k_max 16
_diffrn_reflns_limit_k_min -16
_diffrn_reflns_limit_l_max 16
_diffrn_reflns_limit_l_min -16
_diffrn_reflns_number 23746
_diffrn_reflns_theta_full 24.03
_diffrn_reflns_theta_max 24.03
_diffrn_reflns_theta_min 1.75
_exptl_absorpt_coefficient_mu 0.111
_exptl_absorpt_correction_T_max 0.986
_exptl_absorpt_correction_T_min 0.979
_exptl_absorpt_correction_type empirical
_exptl_absorpt_process_details sadabs
_exptl_crystal_colour 'dark yellow'
_exptl_crystal_density_diffrn 1.430
_exptl_crystal_density_meas ?
_exptl_crystal_density_method 'not measured'
_exptl_crystal_description needle
_exptl_crystal_F_000 980
_exptl_crystal_size_max 0.20
_exptl_crystal_size_mid 0.16
_exptl_crystal_size_min 0.13
_refine_diff_density_max 0.699
_refine_diff_density_min -0.478
_refine_diff_density_rms 0.054
_refine_ls_extinction_method none
_refine_ls_goodness_of_fit_ref 0.907
_refine_ls_hydrogen_treatment mixed
_refine_ls_matrix_type full
_refine_ls_number_parameters 610
_refine_ls_number_reflns 6817
_refine_ls_number_restraints 0
_refine_ls_restrained_S_all 0.907
_refine_ls_R_factor_all 0.1331
_refine_ls_R_factor_gt 0.0693
_refine_ls_shift/su_max 0.005
_refine_ls_shift/su_mean 0.000
_refine_ls_structure_factor_coef Fsqd
_refine_ls_weighting_details 'calc w=1/[\s^2^(Fo^2^)+(0.0901P)^2^+2.4595P] where P=(Fo^2^+2Fc^2^)/3'
_refine_ls_weighting_scheme calc
_refine_ls_wR_factor_gt 0.1665
_refine_ls_wR_factor_ref 0.1961
_reflns_number_gt 3731
_reflns_number_total 6817
_reflns_threshold_expression >2sigma(I)
_cod_data_source_file cg200690c_si_002.cif
_cod_data_source_block 9
_cod_depositor_comments
;
The following automatic conversions were performed:

'_symmetry_cell_setting' value 'Triclinic' changed to 'triclinic'
according to /home/saulius/struct/CIF-dictionaries/cif_core.dic
dictionary named 'cif_core.dic' version 2.4.1 from 2010-06-29.

Automatic conversion script
Id: cif_fix_values 1715 2011-07-08 13:25:40Z adriana 

The following automatic conversions were performed:

'_exptl_crystal_density_meas' value 'not measured' was changed to '?'
- the value is perceived as not measured.

Automatic conversion script
Id: cif_fix_values 3008 2015-01-20 13:52:24Z robertas 
;
_cod_original_sg_symbol_H-M P-1
_cod_database_code 4501089

loop_
_symmetry_equiv_pos_as_xyz
'x, y, z'
'-x, -y, -z'

loop_
_atom_site_label
_atom_site_type_symbol
_atom_site_fract_x
_atom_site_fract_y
_atom_site_fract_z
_atom_site_U_iso_or_equiv
_atom_site_adp_type
_atom_site_occupancy
_atom_site_symmetry_multiplicity
_atom_site_calc_flag
_atom_site_refinement_flags
C51 C 0.1765(3) 0.9717(3) 0.7496(4) 0.0490(11) Uani 1 1 d .
O1P O 0.1482(4) 0.6402(4) 0.7971(4) 0.1235(16) Uani 1 1 d .
C54 C -0.0820(10) 0.2237(6) 0.5995(7) 0.203(5) Uani 1 1 d .
H54A H -0.0178 0.2135 0.6277 0.305 Uiso 1 1 calc R
H54B H -0.0880 0.2047 0.5276 0.305 Uiso 1 1 calc R
H54C H -0.1534 0.1742 0.6005 0.305 Uiso 1 1 calc R
O1W O 0.1339(3) 0.8382(3) 0.9116(3) 0.0842(11) Uiso 1 1 d .
O4 O 0.7639(2) 0.7967(2) 0.7754(2) 0.0504(7) Uani 1 1 d .
O3 O 0.6221(2) 0.6189(2) 0.6866(2) 0.0533(8) Uani 1 1 d .
O15 O 0.4741(3) 0.6482(2) 0.4341(2) 0.0637(9) Uani 1 1 d .
O16 O 0.5876(2) 0.5588(2) 0.4125(2) 0.0628(9) Uani 1 1 d .
C9 C 0.6845(3) 0.8468(3) 0.6160(3) 0.0375(9) Uani 1 1 d .
O6 O 0.8337(3) 1.1367(2) 0.8137(3) 0.0708(10) Uani 1 1 d .
C19 C 0.5823(3) 0.8290(3) 0.6579(3) 0.0343(9) Uani 1 1 d .
O5 O 0.7995(3) 1.0042(2) 0.8573(2) 0.0595(8) Uani 1 1 d .
C50 C 0.4975(3) 0.8655(3) 0.6410(3) 0.0397(9) Uani 1 1 d .
O2 O 0.5862(3) 0.9614(3) 0.5551(3) 0.0635(9) Uani 1 1 d .
C8 C 0.7889(3) 0.9474(3) 0.6764(3) 0.0417(9) Uani 1 1 d .
C10 C 0.6790(3) 0.7605(3) 0.5184(3) 0.0382(9) Uani 1 1 d .
O1 O 0.4025(3) 0.9253(3) 0.5469(3) 0.0745(10) Uani 1 1 d .
C16 C 0.8084(3) 1.0376(3) 0.7877(4) 0.0503(11) Uani 1 1 d .
C14 C 0.8822(3) 0.9648(4) 0.6367(4) 0.0544(11) Uani 1 1 d .
H14 H 0.9500 1.0337 0.6759 0.065 Uiso 1 1 calc R
C20 C 0.5695(3) 0.7699(3) 0.7124(3) 0.0376(9) Uani 1 1 d .
C12 C 0.7741(3) 0.7778(4) 0.4812(3) 0.0509(11) Uani 1 1 d .
H12 H 0.7701 0.7198 0.4167 0.061 Uiso 1 1 calc R
C17 C 0.6582(4) 0.7254(3) 0.7259(3) 0.0425(10) Uani 1 1 d .
C47 C 0.4770(3) 0.7516(3) 0.7518(3) 0.0480(10) Uani 1 1 d .
H47 H 0.4688 0.7115 0.7872 0.058 Uiso 1 1 calc R
C15 C 0.5701(4) 0.6517(3) 0.4515(3) 0.0439(10) Uani 1 1 d .
C13 C 0.8746(4) 0.8800(4) 0.5389(4) 0.0592(12) Uani 1 1 d .
H13 H 0.9370 0.8919 0.5124 0.071 Uiso 1 1 calc R
C49 C 0.4058(3) 0.8471(3) 0.6832(3) 0.0460(10) Uani 1 1 d .
H49 H 0.3501 0.8726 0.6732 0.055 Uiso 1 1 calc R
C18 C 0.4989(3) 0.9212(3) 0.5770(3) 0.0447(10) Uani 1 1 d .
C48 C 0.3967(4) 0.7925(3) 0.7388(3) 0.0528(11) Uani 1 1 d .
H48 H 0.3364 0.7828 0.7680 0.063 Uiso 1 1 calc R
O8 O 0.2153(2) 1.1915(2) 0.7235(2) 0.0510(7) Uani 1 1 d .
O11 O 0.1794(3) 0.9867(2) 0.6691(2) 0.0596(8) Uani 1 1 d .
C38 C 0.2022(3) 1.0764(3) 0.8552(3) 0.0417(10) Uani 1 1 d .
O14 O 0.5316(2) 1.3692(2) 1.0680(3) 0.0657(9) Uani 1 1 d .
C4 C 0.4039(3) 1.1767(3) 0.8534(3) 0.0365(9) Uani 1 1 d .
O7 O 0.3565(2) 1.3684(2) 0.7955(2) 0.0525(7) Uani 1 1 d .
O13 O 0.4287(3) 1.4701(2) 1.1049(3) 0.0669(9) Uani 1 1 d .
O10 O 0.4041(3) 1.0432(3) 0.9555(3) 0.0667(9) Uani 1 1 d .
C3 C 0.4902(3) 1.1400(3) 0.8698(3) 0.0425(10) Uani 1 1 d .
C36 C 0.3238(3) 1.2682(3) 0.9998(3) 0.0380(9) Uani 1 1 d .
C37 C 0.3096(3) 1.1726(3) 0.9050(3) 0.0374(9) Uani 1 1 d .
C35 C 0.2317(3) 1.2652(4) 1.0412(3) 0.0497(11) Uani 1 1 d .
H35 H 0.2412 1.3300 1.1030 0.060 Uiso 1 1 calc R
O12 O 0.1527(3) 0.8786(2) 0.7405(3) 0.0731(10) Uani 1 1 d .
C45 C 0.4383(4) 1.3732(3) 1.0596(3) 0.0415(10) Uani 1 1 d .
C39 C 0.1128(3) 1.0734(4) 0.9001(3) 0.0512(11) Uani 1 1 d .
H39 H 0.0428 1.0069 0.8675 0.061 Uiso 1 1 calc R
C5 C 0.4121(3) 1.2255(3) 0.7892(3) 0.0400(9) Uani 1 1 d .
C46 C 0.3213(4) 1.2649(3) 0.7685(3) 0.0440(10) Uani 1 1 d .
O9 O 0.5887(3) 1.0846(3) 0.9640(3) 0.0824(11) Uani 1 1 d .
C2 C 0.5768(3) 1.1512(3) 0.8217(3) 0.0514(11) Uani 1 1 d .
H2 H 0.6321 1.1251 0.8314 0.062 Uiso 1 1 calc R
N1 N 0.7784(3) 0.5530(4) 0.5949(3) 0.0627(10) Uani 1 1 d .
H1N H 0.7236 0.5656 0.6190 0.081(17) Uiso 1 1 calc R
C7 C 0.4919(3) 1.0859(3) 0.9340(3) 0.0468(10) Uani 1 1 d .
C6 C 0.4998(4) 1.2375(3) 0.7440(3) 0.0544(11) Uani 1 1 d .
H6 H 0.5036 1.2708 0.7026 0.065 Uiso 1 1 calc R
C33 C 0.1273(4) 1.1687(4) 0.9929(3) 0.0550(11) Uani 1 1 d .
H33 H 0.0670 1.1674 1.0223 0.066 Uiso 1 1 calc R
C41 C 0.9684(4) 0.6218(4) 0.5878(4) 0.0650(13) Uani 1 1 d .
H41 H 1.0397 0.6838 0.6093 0.078 Uiso 1 1 calc R
C42 C 0.9525(3) 0.5120(3) 0.5197(3) 0.0440(10) Uani 1 1 d .
C44 C 0.7598(4) 0.4470(4) 0.5298(4) 0.0799(16) Uani 1 1 d .
H44 H 0.6877 0.3868 0.5104 0.096 Uiso 1 1 calc R
C43 C 0.8447(4) 0.4238(4) 0.4902(4) 0.0746(15) Uani 1 1 d .
H43 H 0.8297 0.3482 0.4431 0.090 Uiso 1 1 calc R
C1 C 0.5825(4) 1.1996(4) 0.7607(4) 0.0599(13) Uani 1 1 d .
H1 H 0.6419 1.2072 0.7302 0.072 Uiso 1 1 calc R
C52 C 0.8791(5) 0.6404(4) 0.6243(4) 0.0739(15) Uani 1 1 d .
H52 H 0.8900 0.7149 0.6698 0.089 Uiso 1 1 calc R
C26 C 0.0466(4) 0.3886(4) 0.9180(4) 0.0638(13) Uani 1 1 d .
H26 H -0.0188 0.3222 0.8990 0.077 Uiso 1 1 calc R
N2 N 0.2321(3) 0.4746(4) 0.9099(3) 0.0635(11) Uani 1 1 d .
H2N H 0.292(5) 0.463(4) 0.888(4) 0.094 Uiso 1 1 d .
C21 C 0.0503(3) 0.4942(3) 0.9816(3) 0.0469(10) Uani 1 1 d .
C25 C 0.1386(4) 0.3806(4) 0.8823(4) 0.0688(14) Uani 1 1 d .
H25 H 0.1353 0.3087 0.8386 0.083 Uiso 1 1 calc R
C22 C 0.2386(4) 0.5773(4) 0.9705(4) 0.0836(17) Uani 1 1 d .
H22 H 0.3049 0.6420 0.9875 0.100 Uiso 1 1 calc R
C23 C 0.1503(4) 0.5903(4) 1.0085(4) 0.0760(16) Uani 1 1 d .
H23 H 0.1568 0.6635 1.0524 0.091 Uiso 1 1 calc R
C27 C -0.1578(4) 0.3541(4) 0.6944(4) 0.133(3) Uani 1 1 d G
H27 H -0.2270 0.2887 0.6700 0.159 Uiso 1 1 calc R
C28 C -0.1506(4) 0.4623(5) 0.7608(4) 0.139(3) Uani 1 1 d G
H28 H -0.2150 0.4692 0.7809 0.166 Uiso 1 1 calc R
C29 C -0.0472(5) 0.5600(3) 0.7973(3) 0.137(3) Uani 1 1 d G
H29 H -0.0424 0.6324 0.8418 0.164 Uiso 1 1 calc R
C30 C 0.0490(3) 0.5497(3) 0.7673(3) 0.097(2) Uani 1 1 d G
C31 C 0.0419(4) 0.4415(4) 0.7009(3) 0.142(3) Uani 1 1 d G
H31 H 0.1063 0.4346 0.6808 0.170 Uiso 1 1 calc R
C32 C -0.0615(5) 0.3437(3) 0.6644(3) 0.0931(19) Uani 1 1 d G

loop_
_atom_site_aniso_label
_atom_site_aniso_U_11
_atom_site_aniso_U_22
_atom_site_aniso_U_33
_atom_site_aniso_U_23
_atom_site_aniso_U_13
_atom_site_aniso_U_12
C51 0.033(2) 0.033(2) 0.063(3) 0.016(2) 0.013(2) 0.0085(18)
O1P 0.115(4) 0.116(4) 0.141(4) 0.070(3) 0.054(3) 0.042(3)
C54 0.306(14) 0.085(6) 0.142(8) 0.032(5) 0.035(8) 0.053(7)
O4 0.0418(17) 0.0421(15) 0.0552(18) 0.0197(14) 0.0056(14) 0.0164(14)
O3 0.0535(17) 0.0358(16) 0.066(2) 0.0212(15) 0.0175(15) 0.0216(14)
O15 0.0444(18) 0.0525(18) 0.073(2) 0.0162(16) 0.0103(16) 0.0238(15)
O16 0.0545(18) 0.0461(17) 0.077(2) 0.0210(16) 0.0164(16) 0.0276(15)
C9 0.033(2) 0.038(2) 0.047(2) 0.0246(19) 0.0141(19) 0.0185(18)
O6 0.062(2) 0.0328(17) 0.095(3) 0.0178(16) 0.0269(18) 0.0168(15)
C19 0.034(2) 0.0232(17) 0.039(2) 0.0109(17) 0.0120(17) 0.0119(16)
O5 0.064(2) 0.0455(17) 0.0488(18) 0.0129(15) 0.0164(16) 0.0189(15)
C50 0.032(2) 0.032(2) 0.050(2) 0.0168(19) 0.0132(19) 0.0152(17)
O2 0.0543(19) 0.079(2) 0.095(3) 0.064(2) 0.0354(18) 0.0406(17)
C8 0.037(2) 0.038(2) 0.050(3) 0.022(2) 0.0147(19) 0.0175(18)
C10 0.037(2) 0.039(2) 0.039(2) 0.0196(19) 0.0127(18) 0.0186(18)
O1 0.0509(19) 0.091(2) 0.107(3) 0.068(2) 0.0227(19) 0.0370(18)
C16 0.030(2) 0.034(2) 0.068(3) 0.014(2) 0.015(2) 0.0122(18)
C14 0.036(2) 0.049(2) 0.066(3) 0.024(2) 0.017(2) 0.011(2)
C20 0.040(2) 0.0293(19) 0.036(2) 0.0113(17) 0.0120(18) 0.0157(17)
C12 0.048(3) 0.055(3) 0.047(3) 0.023(2) 0.022(2) 0.024(2)
C17 0.052(3) 0.040(2) 0.036(2) 0.0177(19) 0.016(2) 0.023(2)
C47 0.053(3) 0.043(2) 0.051(3) 0.025(2) 0.022(2) 0.021(2)
C15 0.044(3) 0.047(2) 0.041(2) 0.020(2) 0.016(2) 0.024(2)
C13 0.044(3) 0.072(3) 0.065(3) 0.034(3) 0.030(2) 0.025(2)
C49 0.036(2) 0.040(2) 0.058(3) 0.019(2) 0.017(2) 0.0217(18)
C18 0.035(2) 0.041(2) 0.055(3) 0.021(2) 0.012(2) 0.0208(19)
C48 0.046(3) 0.052(2) 0.064(3) 0.027(2) 0.031(2) 0.024(2)
O8 0.0456(17) 0.0445(16) 0.0531(18) 0.0210(14) 0.0121(14) 0.0166(14)
O11 0.064(2) 0.0461(17) 0.0506(19) 0.0165(15) 0.0180(16) 0.0174(15)
C38 0.035(2) 0.038(2) 0.048(2) 0.0194(19) 0.0136(19) 0.0137(18)
O14 0.0385(17) 0.0466(17) 0.082(2) 0.0127(16) 0.0154(16) 0.0172(14)
C4 0.032(2) 0.0268(18) 0.040(2) 0.0091(17) 0.0136(18) 0.0118(16)
O7 0.0581(18) 0.0365(16) 0.0621(19) 0.0228(14) 0.0165(15) 0.0245(14)
O13 0.0567(19) 0.0432(17) 0.089(2) 0.0209(17) 0.0208(17) 0.0290(15)
O10 0.0531(19) 0.084(2) 0.095(3) 0.063(2) 0.0312(18) 0.0391(17)
C3 0.037(2) 0.031(2) 0.051(3) 0.0154(19) 0.015(2) 0.0136(17)
C36 0.035(2) 0.038(2) 0.043(2) 0.0203(19) 0.0136(18) 0.0192(18)
C37 0.036(2) 0.031(2) 0.044(2) 0.0176(19) 0.0112(18) 0.0156(17)
C35 0.049(3) 0.054(3) 0.046(3) 0.019(2) 0.021(2) 0.030(2)
O12 0.081(2) 0.0345(17) 0.078(2) 0.0194(16) 0.0213(19) 0.0130(16)
C45 0.046(2) 0.040(2) 0.035(2) 0.0145(19) 0.0166(19) 0.0199(19)
C39 0.037(2) 0.048(2) 0.059(3) 0.025(2) 0.014(2) 0.0133(19)
C5 0.039(2) 0.0315(19) 0.042(2) 0.0126(18) 0.0144(19) 0.0152(17)
C46 0.056(3) 0.040(2) 0.036(2) 0.0165(19) 0.020(2) 0.024(2)
O9 0.0468(19) 0.103(3) 0.127(3) 0.079(3) 0.027(2) 0.0373(19)
C2 0.044(2) 0.041(2) 0.064(3) 0.018(2) 0.023(2) 0.024(2)
N1 0.051(2) 0.077(3) 0.068(3) 0.034(2) 0.025(2) 0.038(2)
C7 0.035(2) 0.040(2) 0.059(3) 0.020(2) 0.013(2) 0.0179(19)
C6 0.062(3) 0.050(2) 0.059(3) 0.029(2) 0.033(2) 0.027(2)
C33 0.044(3) 0.062(3) 0.059(3) 0.028(2) 0.027(2) 0.025(2)
C41 0.058(3) 0.043(3) 0.075(3) 0.017(2) 0.023(3) 0.019(2)
C42 0.035(2) 0.041(2) 0.047(2) 0.018(2) 0.0088(19) 0.0156(19)
C44 0.044(3) 0.067(3) 0.093(4) 0.020(3) 0.028(3) 0.015(2)
C43 0.043(3) 0.053(3) 0.087(4) 0.011(3) 0.024(3) 0.011(2)
C1 0.056(3) 0.055(3) 0.075(3) 0.031(3) 0.043(3) 0.026(2)
C52 0.070(3) 0.056(3) 0.088(4) 0.023(3) 0.034(3) 0.037(3)
C26 0.054(3) 0.046(3) 0.085(4) 0.026(3) 0.031(3) 0.024(2)
N2 0.051(2) 0.077(3) 0.066(3) 0.033(2) 0.027(2) 0.034(2)
C21 0.039(2) 0.042(2) 0.049(3) 0.017(2) 0.0124(19) 0.0162(19)
C25 0.068(3) 0.063(3) 0.083(4) 0.032(3) 0.035(3) 0.041(3)
C22 0.047(3) 0.063(3) 0.100(4) 0.016(3) 0.034(3) 0.013(2)
C23 0.043(3) 0.049(3) 0.087(4) 0.005(3) 0.025(3) 0.008(2)
C27 0.138(7) 0.144(8) 0.138(7) 0.091(7) 0.049(6) 0.059(6)
C28 0.166(8) 0.112(6) 0.124(6) 0.073(5) 0.040(6) 0.031(6)
C29 0.075(4) 0.236(9) 0.173(7) 0.177(8) 0.054(5) 0.045(6)
C30 0.155(6) 0.034(3) 0.060(4) 0.025(3) -0.009(4) 0.011(3)
C31 0.235(10) 0.099(5) 0.077(5) 0.050(4) -0.004(5) 0.071(6)
C32 0.131(6) 0.051(3) 0.067(4) 0.019(3) 0.014(4) 0.030(4)

loop_
_atom_type_symbol
_atom_type_description
_atom_type_scat_dispersion_real
_atom_type_scat_dispersion_imag
_atom_type_scat_source
C C 0.0033 0.0016 'International Tables Vol C Tables 4.2.6.8 and 6.1.1.4'
H H 0.0000 0.0000 'International Tables Vol C Tables 4.2.6.8 and 6.1.1.4'
N N 0.0061 0.0033 'International Tables Vol C Tables 4.2.6.8 and 6.1.1.4'
O O 0.0106 0.0060 'International Tables Vol C Tables 4.2.6.8 and 6.1.1.4'

loop_
_geom_angle_atom_site_label_1
_geom_angle_atom_site_label_2
_geom_angle_atom_site_label_3
_geom_angle
_geom_angle_site_symmetry_3
O12 C51 O11 122.3(4) .
O12 C51 C38 121.2(4) .
O11 C51 C38 116.5(3) .
C8 C9 C10 118.5(3) .
C8 C9 C19 120.5(3) .
C10 C9 C19 120.8(3) .
C50 C19 C20 118.7(3) .
C50 C19 C9 122.5(3) .
C20 C19 C9 118.8(3) .
C19 C50 C49 119.3(4) .
C19 C50 C18 122.5(3) .
C49 C50 C18 118.2(3) .
C14 C8 C9 120.5(4) .
C14 C8 C16 117.2(3) .
C9 C8 C16 122.3(3) .
C12 C10 C9 120.2(3) .
C12 C10 C15 119.1(3) .
C9 C10 C15 120.6(3) .
O6 C16 O5 121.3(4) .
O6 C16 C8 122.2(4) .
O5 C16 C8 116.5(3) .
C13 C14 C8 120.3(4) .
C47 C20 C19 120.5(4) .
C47 C20 C17 120.8(3) .
C19 C20 C17 118.7(3) .
C13 C12 C10 120.7(4) .
O3 C17 O4 123.5(4) .
O3 C17 C20 118.1(4) .
O4 C17 C20 118.4(3) .
C48 C47 C20 120.3(4) .
O15 C15 O16 122.6(4) .
O15 C15 C10 123.4(4) .
O16 C15 C10 114.1(3) .
C12 C13 C14 119.6(4) .
C48 C49 C50 121.2(4) .
O2 C18 O1 122.2(4) .
O2 C18 C50 122.4(4) .
O1 C18 C50 115.3(4) .
C49 C48 C47 119.9(4) .
C37 C38 C39 120.9(4) .
C37 C38 C51 121.9(3) .
C39 C38 C51 117.2(3) .
C5 C4 C3 117.1(3) .
C5 C4 C37 118.9(3) .
C3 C4 C37 123.9(3) .
C2 C3 C4 119.7(4) .
C2 C3 C7 117.1(4) .
C4 C3 C7 123.2(3) .
C35 C36 C37 120.0(3) .
C35 C36 C45 119.0(3) .
C37 C36 C45 120.9(3) .
C38 C37 C36 118.1(3) .
C38 C37 C4 120.5(3) .
C36 C37 C4 121.3(3) .
C33 C35 C36 121.3(4) .
O14 C45 O13 122.8(4) .
O14 C45 C36 123.0(3) .
O13 C45 C36 114.2(3) .
C33 C39 C38 120.4(4) .
C6 C5 C4 122.1(4) .
C6 C5 C46 118.9(4) .
C4 C5 C46 119.1(3) .
O7 C46 O8 124.2(4) .
O7 C46 C5 117.6(4) .
O8 C46 C5 118.2(3) .
C1 C2 C3 121.5(4) .
C52 N1 C44 121.4(4) .
O10 C7 O9 122.6(4) .
O10 C7 C3 122.0(4) .
O9 C7 C3 115.4(4) .
C1 C6 C5 119.5(4) .
C35 C33 C39 119.1(4) .
C42 C41 C52 120.3(4) .
C41 C42 C43 117.2(4) .
C41 C42 C42 122.0(4) 2_766
C43 C42 C42 120.8(4) 2_766
N1 C44 C43 120.9(4) .
C44 C43 C42 120.1(4) .
C2 C1 C6 120.1(4) .
N1 C52 C41 120.2(4) .
C25 C26 C21 120.3(4) .
C22 N2 C25 121.3(4) .
C26 C21 C23 117.5(4) .
C26 C21 C21 121.5(4) 2_567
C23 C21 C21 121.0(4) 2_567
N2 C25 C26 120.1(4) .
N2 C22 C23 121.1(5) .
C22 C23 C21 119.7(4) .
C28 C27 C32 120.0 .
C29 C28 C27 120.0 .
C28 C29 C30 120.0 .
O1P C30 C31 117.7(4) .
O1P C30 C29 122.3(4) .
C31 C30 C29 120.0 .
C32 C31 C30 120.0 .
C31 C32 C27 120.0 .
C31 C32 C54 127.1(6) .
C27 C32 C54 112.8(6) .

loop_
_geom_bond_atom_site_label_1
_geom_bond_atom_site_label_2
_geom_bond_distance
_geom_bond_site_symmetry_2
C51 O12 1.214(5) .
C51 O11 1.306(5) .
C51 C38 1.510(5) .
O1P C30 1.324(5) .
C54 C32 1.467(8) .
O4 C17 1.257(5) .
O3 C17 1.257(4) .
O15 C15 1.203(4) .
O16 C15 1.314(4) .
C9 C8 1.396(5) .
C9 C10 1.402(5) .
C9 C19 1.508(5) .
O6 C16 1.212(5) .
C19 C50 1.397(5) .
C19 C20 1.400(5) .
O5 C16 1.321(5) .
C50 C49 1.397(5) .
C50 C18 1.491(6) .
O2 C18 1.229(5) .
C8 C14 1.391(5) .
C8 C16 1.502(6) .
C10 C12 1.389(5) .
C10 C15 1.485(5) .
O1 C18 1.289(4) .
C14 C13 1.384(6) .
C20 C47 1.381(5) .
C20 C17 1.512(5) .
C12 C13 1.379(6) .
C47 C48 1.377(6) .
C49 C48 1.362(6) .
O8 C46 1.263(5) .
C38 C37 1.388(5) .
C38 C39 1.390(5) .
O14 C45 1.209(4) .
C4 C5 1.409(5) .
C4 C3 1.414(5) .
C4 C37 1.502(5) .
O7 C46 1.253(4) .
O13 C45 1.313(4) .
O10 C7 1.241(5) .
C3 C2 1.392(5) .
C3 C7 1.478(6) .
C36 C35 1.389(5) .
C36 C37 1.399(5) .
C36 C45 1.494(5) .
C35 C33 1.367(6) .
C39 C33 1.380(6) .
C5 C6 1.375(5) .
C5 C46 1.509(5) .
O9 C7 1.273(5) .
C2 C1 1.362(6) .
N1 C52 1.314(6) .
N1 C44 1.310(6) .
C6 C1 1.387(6) .
C41 C42 1.372(5) .
C41 C52 1.376(6) .
C42 C43 1.378(6) .
C42 C42 1.487(7) 2_766
C44 C43 1.363(6) .
C26 C25 1.364(6) .
C26 C21 1.371(6) .
N2 C22 1.314(6) .
N2 C25 1.320(6) .
C21 C23 1.384(6) .
C21 C21 1.488(7) 2_567
C22 C23 1.352(6) .
C27 C28 1.3900 .
C27 C32 1.3900 .
C28 C29 1.3900 .
C29 C30 1.3900 .
C30 C31 1.3900 .
C31 C32 1.3900 .
